data_2240791
loop_
_publ_author_name
'Ezhilarasi, K. S.'
'Selvarani, Sivasamy'
'Rajakumar, Perumal'
'Revathi, B. K.'
'Usha, G.'

_publ_section_title
;
 Crystal structure of bis(prop-2-yn-1-yl) 5-nitroisophthalate
;
_journal_issue 6
_journal_name_full 'Acta Crystallographica Section E'
_journal_page_first o435
_journal_paper_doi 10.1107/S2056989015009846
_journal_volume 71
_journal_year 2015
_chemical_formula_iupac 'C14 H9 N O6'
_chemical_formula_moiety 'C14 H9 N O6'
_chemical_formula_sum 'C14 H9 N O6'
_chemical_formula_weight 287.22
_chemical_name_common
;
Bis(prop-2-yn-1-yl) 5-nitroisophthalate
;
_chemical_name_systematic
;
Bis(prop-2-yn-1-yl) 5-nitrobenzene-1,3-dicarboxylate
;
_space_group_IT_number 56
_symmetry_cell_setting orthorhombic
_symmetry_space_group_name_Hall '-P 2ab 2ac'
_symmetry_space_group_name_H-M 'P c c n'
_atom_sites_solution_hydrogens geom
_atom_sites_solution_primary direct
_atom_sites_solution_secondary difmap
_audit_creation_method SHELXL-97
_cell_angle_alpha 90.000(5)
_cell_angle_beta 90.000(5)
_cell_angle_gamma 90.000(5)
_cell_formula_units_Z 4
_cell_length_a 6.679(5)
_cell_length_b 11.679(5)
_cell_length_c 16.503(5)
_cell_measurement_temperature 293(2)
_cell_measurement_theta_max 28.39
_cell_measurement_theta_min 2.47
_cell_volume 1287.3(12)
_computing_cell_refinement
;
SAINT (Bruker, 2008)
;
_computing_data_collection
;
APEX2 (Bruker, 2008)
;
_computing_data_reduction
;
SAINT (Bruker, 2008)
;
_computing_molecular_graphics
;
ORTEP-3 for Windows (Farrugia, 2012)
;
_computing_publication_material
;
SHELXL97 (Sheldrick, 2008) and PLATON (Spek, 2009)
;
_computing_structure_refinement
;
SHELXL97 (Sheldrick, 2008)
;
_computing_structure_solution
;
SHELXS97 (Sheldrick, 2008)
;
_diffrn_ambient_temperature 293(2)
_diffrn_measured_fraction_theta_full 0.999
_diffrn_measured_fraction_theta_max 0.944
_diffrn_measurement_device_type 'Bruker Kappa APEXII CCD'
_diffrn_measurement_method '\w and \f scan'
_diffrn_radiation_monochromator graphite
_diffrn_radiation_source 'fine-focus sealed tube'
_diffrn_radiation_type MoK\a
_diffrn_radiation_wavelength 0.71073
_diffrn_reflns_av_R_equivalents 0.0210
_diffrn_reflns_av_sigmaI/netI 0.0166
_diffrn_reflns_limit_h_max 8
_diffrn_reflns_limit_h_min -8
_diffrn_reflns_limit_k_max 7
_diffrn_reflns_limit_k_min -15
_diffrn_reflns_limit_l_max 22
_diffrn_reflns_limit_l_min -12
_diffrn_reflns_number 6369
_diffrn_reflns_theta_full 25.00
_diffrn_reflns_theta_max 28.39
_diffrn_reflns_theta_min 2.47
_exptl_absorpt_coefficient_mu 0.118
_exptl_absorpt_correction_T_max 0.977
_exptl_absorpt_correction_T_min 0.965
_exptl_absorpt_correction_type multi-scan
_exptl_absorpt_process_details
;
(SADABS; Bruker, 2008)
;
_exptl_crystal_colour colourless
_exptl_crystal_density_diffrn 1.482
_exptl_crystal_density_method 'not measured'
_exptl_crystal_description block
_exptl_crystal_F_000 592
_exptl_crystal_size_max 0.30
_exptl_crystal_size_mid 0.25
_exptl_crystal_size_min 0.20
_refine_diff_density_max 0.263
_refine_diff_density_min -0.210
_refine_ls_extinction_coef 0.030(5)
_refine_ls_extinction_expression Fc^*^=kFc[1+0.001xFc^2^\l^3^/sin(2\q)]^-1/4^
_refine_ls_extinction_method
;
SHELXL97 (Sheldrick, 2008)
;
_refine_ls_goodness_of_fit_ref 0.726
_refine_ls_hydrogen_treatment constr
_refine_ls_matrix_type full
_refine_ls_number_parameters 98
_refine_ls_number_reflns 1523
_refine_ls_number_restraints 0
_refine_ls_restrained_S_all 0.726
_refine_ls_R_factor_all 0.0436
_refine_ls_R_factor_gt 0.0381
_refine_ls_shift/su_max 0.000
_refine_ls_shift/su_mean 0.000
_refine_ls_structure_factor_coef Fsqd
_refine_ls_weighting_details 'calc w=1/[\s^2^(Fo^2^)+(0.1246P)^2^+0.5331P] where P=(Fo^2^+2Fc^2^)/3'
_refine_ls_weighting_scheme calc
_refine_ls_wR_factor_gt 0.1244
_refine_ls_wR_factor_ref 0.1355
_reflns_number_gt 1316
_reflns_number_total 1613
_reflns_threshold_expression I>2sigma(I)
_cod_data_source_file su5137sup1.cif
_cod_data_source_block I
_cod_database_code 2240791

loop_
_symmetry_equiv_pos_as_xyz
'x, y, z'
'-x+1/2, -y+1/2, z'
'x+1/2, -y, -z+1/2'
'-x, y+1/2, -z+1/2'
'-x, -y, -z'
'x-1/2, y-1/2, -z'
'-x-1/2, y, z-1/2'
'x, -y-1/2, z-1/2'

loop_
_atom_site_type_symbol
_atom_site_label
_atom_site_fract_x
_atom_site_fract_y
_atom_site_fract_z
_atom_site_U_iso_or_equiv
_atom_site_adp_type
_atom_site_calc_flag
_atom_site_refinement_flags
_atom_site_occupancy
_atom_site_symmetry_multiplicity
C C1 0.7500 0.2500 0.05352(9) 0.0336(4) Uani d S 1 2
C C2 0.90289(17) 0.30592(10) 0.01386(7) 0.0351(3) Uani d . 1 1
H H2 1.0033 0.3433 0.0426 0.042 Uiso calc R 1 1
C C3 0.90264(16) 0.30486(10) -0.07063(7) 0.0329(3) Uani d . 1 1
C C4 0.7500 0.2500 -0.11315(9) 0.0328(4) Uani d S 1 2
H H4 0.7500 0.2500 -0.1695 0.039 Uiso calc SR 1 2
C C5 1.07371(18) 0.36348(11) -0.11169(7) 0.0377(3) Uani d . 1 1
C C6 1.2259(2) 0.41344(12) -0.23491(7) 0.0431(3) Uani d . 1 1
H H6A 1.2527 0.4888 -0.2127 0.052 Uiso calc R 1 1
H H6B 1.3450 0.3669 -0.2284 0.052 Uiso calc R 1 1
C C7 1.17465(19) 0.42270(11) -0.32014(8) 0.0412(3) Uani d . 1 1
C C8 1.1422(2) 0.43439(16) -0.38961(9) 0.0565(4) Uani d . 1 1
H H8 1.1166 0.4436 -0.4446 0.068 Uiso calc R 1 1
N N1 0.7500 0.2500 0.14284(8) 0.0377(4) Uani d S 1 2
O O1 0.86053(16) 0.31731(9) 0.17767(6) 0.0525(3) Uani d . 1 1
O O3 1.21118(18) 0.40639(12) -0.07644(6) 0.0700(4) Uani d . 1 1
O O2 1.05835(13) 0.36103(8) -0.19240(5) 0.0404(3) Uani d . 1 1

loop_
_atom_site_aniso_label
_atom_site_aniso_U_11
_atom_site_aniso_U_22
_atom_site_aniso_U_33
_atom_site_aniso_U_12
_atom_site_aniso_U_13
_atom_site_aniso_U_23
C1 0.0357(8) 0.0445(8) 0.0205(8) 0.0030(6) 0.000 0.000
C2 0.0344(6) 0.0445(6) 0.0263(6) -0.0024(4) -0.0023(4) -0.0013(4)
C3 0.0328(6) 0.0407(6) 0.0254(6) -0.0011(4) 0.0013(4) 0.0007(4)
C4 0.0355(8) 0.0411(8) 0.0218(7) -0.0010(6) 0.000 0.000
C5 0.0378(6) 0.0483(7) 0.0270(6) -0.0062(5) 0.0000(5) 0.0015(5)
C6 0.0392(7) 0.0559(7) 0.0342(7) -0.0110(5) 0.0065(5) 0.0047(5)
C7 0.0401(6) 0.0463(6) 0.0370(7) -0.0021(5) 0.0090(5) 0.0045(5)
C8 0.0549(8) 0.0771(10) 0.0376(7) -0.0064(7) 0.0045(6) 0.0094(7)
N1 0.0369(7) 0.0529(8) 0.0234(7) 0.0042(6) 0.000 0.000
O1 0.0568(6) 0.0728(7) 0.0278(5) -0.0089(5) -0.0065(4) -0.0078(4)
O3 0.0606(7) 0.1147(11) 0.0345(5) -0.0461(7) -0.0069(5) 0.0068(6)
O2 0.0393(5) 0.0563(6) 0.0256(5) -0.0124(4) 0.0048(3) -0.0012(3)

loop_
_atom_type_symbol
_atom_type_description
_atom_type_scat_dispersion_real
_atom_type_scat_dispersion_imag
_atom_type_scat_source
C C 0.0033 0.0016 'International Tables Vol C Tables 4.2.6.8 and 6.1.1.4'
H H 0.0000 0.0000 'International Tables Vol C Tables 4.2.6.8 and 6.1.1.4'
N N 0.0061 0.0033 'International Tables Vol C Tables 4.2.6.8 and 6.1.1.4'
O O 0.0106 0.0060 'International Tables Vol C Tables 4.2.6.8 and 6.1.1.4'

loop_
_geom_angle_atom_site_label_1
_geom_angle_atom_site_label_2
_geom_angle_atom_site_label_3
_geom_angle_site_symmetry_1
_geom_angle_site_symmetry_3
_geom_angle
C2 C1 C2 2_655 . 123.27(14)
C2 C1 N1 2_655 . 118.36(7)
C2 C1 N1 . . 118.36(7)
C1 C2 C3 . . 118.03(11)
C1 C2 H2 . . 121.0
C3 C2 H2 . . 121.0
C4 C3 C2 . . 120.56(11)
C4 C3 C5 . . 122.79(11)
C2 C3 C5 . . 116.64(10)
C3 C4 C3 . 2_655 119.53(14)
C3 C4 H4 . . 120.2
C3 C4 H4 2_655 . 120.2
O3 C5 O2 . . 123.52(11)
O3 C5 C3 . . 123.92(12)
O2 C5 C3 . . 112.55(10)
C7 C6 O2 . . 108.50(11)
C7 C6 H6A . . 110.0
O2 C6 H6A . . 110.0
C7 C6 H6B . . 110.0
O2 C6 H6B . . 110.0
H6A C6 H6B . . 108.4
C8 C7 C6 . . 176.19(14)
C7 C8 H8 . . 180.0
O1 N1 O1 . 2_655 123.89(15)
O1 N1 C1 . . 118.06(7)
O1 N1 C1 2_655 . 118.06(7)
C5 O2 C6 . . 114.36(9)

loop_
_geom_bond_atom_site_label_1
_geom_bond_atom_site_label_2
_geom_bond_site_symmetry_2
_geom_bond_distance
C1 C2 2_655 1.3775(15)
C1 C2 . 1.3775(15)
C1 N1 . 1.474(2)
C2 C3 . 1.3944(16)
C2 H2 . 0.9300
C3 C4 . 1.3937(15)
C3 C5 . 1.4944(17)
C4 C3 2_655 1.3937(15)
C4 H4 . 0.9300
C5 O3 . 1.1970(17)
C5 O2 . 1.3363(15)
C6 C7 . 1.4517(18)
C6 O2 . 1.4555(15)
C6 H6A . 0.9700
C6 H6B . 0.9700
C7 C8 . 1.175(2)
C8 H8 . 0.9300
N1 O1 . 1.2220(12)
N1 O1 2_655 1.2220(12)

loop_
_geom_hbond_atom_site_label_D
_geom_hbond_atom_site_label_H
_geom_hbond_atom_site_label_A
_geom_hbond_site_symmetry_A
_geom_hbond_distance_DH
_geom_hbond_distance_HA
_geom_hbond_distance_DA
_geom_hbond_angle_DHA
C6 H6A O1 5_765 0.97 2.46 3.334(2) 150
C6 H6B O1 7_855 0.97 2.57 3.313(2) 134
C8 H8 O3 7_855 0.93 2.50 3.251(2) 138

loop_
_geom_torsion_atom_site_label_1
_geom_torsion_atom_site_label_2
_geom_torsion_atom_site_label_3
_geom_torsion_atom_site_label_4
_geom_torsion_site_symmetry_1
_geom_torsion_site_symmetry_4
_geom_torsion
C2 C1 C2 C3 2_655 . -0.45(8)
N1 C1 C2 C3 . . 179.55(8)
C1 C2 C3 C4 . . 0.91(15)
C1 C2 C3 C5 . . -178.32(9)
C2 C3 C4 C3 . 2_655 -0.46(8)
C5 C3 C4 C3 . 2_655 178.71(12)
C4 C3 C5 O3 . . -176.32(13)
C2 C3 C5 O3 . . 2.9(2)
C4 C3 C5 O2 . . 2.56(15)
C2 C3 C5 O2 . . -178.24(10)
O2 C6 C7 C8 . . 166(2)
C2 C1 N1 O1 2_655 . -165.80(8)
C2 C1 N1 O1 . . 14.20(8)
C2 C1 N1 O1 2_655 2_655 14.20(8)
C2 C1 N1 O1 . 2_655 -165.80(8)
O3 C5 O2 C6 . . 1.09(19)
C3 C5 O2 C6 . . -177.80(10)
C7 C6 O2 C5 . . -170.29(11)

_cod_database_fobs_code 2240791
